data_7244903
loop_
_publ_author_name
'Gullo, Maria Chiara'
'Marchi\`o, Luciano'
'Casnati, Alessandro'
'Baldini, Laura'

_publ_section_title
;
 Halogen-bonded architectures of multivalent calix[4]arenes
;
_journal_name_full CrystEngComm
_journal_paper_doi 10.1039/D2CE00193D
_journal_year 2022
_chemical_formula_moiety 'C40 H28 I4 O4, 4(C4 H8 O)'
_chemical_formula_sum 'C56 H60 I4 O8'
_chemical_formula_weight 1368.64
_space_group_crystal_system triclinic
_space_group_IT_number 2
_space_group_name_Hall '-P 1'
_space_group_name_H-M_alt 'P -1'
_atom_sites_solution_hydrogens geom
_atom_sites_solution_primary dual
_audit_creation_date 2018-06-04
_audit_creation_method
;
Olex2 1.2
(compiled 2018.05.29 svn.r3508 for OlexSys, GUI svn.r5506)
;
_audit_update_record
;
2022-01-20 deposited with the CCDC.	2022-03-17 downloaded from the CCDC.
;
_cell_angle_alpha 112.406(2)
_cell_angle_beta 101.238(2)
_cell_angle_gamma 99.482(2)
_cell_formula_units_Z 2
_cell_length_a 13.2357(16)
_cell_length_b 15.3241(18)
_cell_length_c 15.3955(19)
_cell_measurement_reflns_used 9956
_cell_measurement_temperature 200
_cell_measurement_theta_max 26.340
_cell_measurement_theta_min 2.299
_cell_volume 2731.4(6)
_computing_cell_refinement 'SAINT V8.38A (?, 2016)'
_computing_data_reduction 'SAINT V8.38A (?, 2016)'
_computing_molecular_graphics 'Olex2 (Dolomanov et al., 2009)'
_computing_publication_material 'Olex2 (Dolomanov et al., 2009)'
_computing_structure_refinement 'ShelXL (Sheldrick, 2015)'
_computing_structure_solution 'ShelXT (Sheldrick, 2015)'
_diffrn_ambient_temperature 200
_diffrn_measured_fraction_theta_full 0.999
_diffrn_measured_fraction_theta_max 0.996
_diffrn_measurement_device_type 'Bruker Smart APEXII CCD'
_diffrn_measurement_method 'theta & omega scan'
_diffrn_radiation_type MoK\a
_diffrn_radiation_wavelength 0.71073
_diffrn_reflns_av_R_equivalents 0.0328
_diffrn_reflns_av_unetI/netI 0.0357
_diffrn_reflns_Laue_measured_fraction_full 0.999
_diffrn_reflns_Laue_measured_fraction_max 0.996
_diffrn_reflns_limit_h_max 16
_diffrn_reflns_limit_h_min -16
_diffrn_reflns_limit_k_max 19
_diffrn_reflns_limit_k_min -19
_diffrn_reflns_limit_l_max 19
_diffrn_reflns_limit_l_min -19
_diffrn_reflns_number 34973
_diffrn_reflns_point_group_measured_fraction_full 0.999
_diffrn_reflns_point_group_measured_fraction_max 0.996
_diffrn_reflns_theta_full 25.242
_diffrn_reflns_theta_max 26.816
_diffrn_reflns_theta_min 1.490
_diffrn_source 'sealed tube'
_exptl_absorpt_coefficient_mu 2.333
_exptl_absorpt_correction_T_max 0.7454
_exptl_absorpt_correction_T_min 0.5418
_exptl_absorpt_correction_type multi-scan
_exptl_absorpt_process_details
'SADABS-2016/2 (Bruker,2016/2) was used for absorption correction. wR2(int) was 0.1074 before and 0.0441 after correction. The Ratio of minimum to maximum transmission is 0.7269. The \l/2 correction factor is Not present.'
_exptl_crystal_colour 'clear light colourless'
_exptl_crystal_colour_lustre clear
_exptl_crystal_colour_modifier light
_exptl_crystal_colour_primary colourless
_exptl_crystal_density_diffrn 1.664
_exptl_crystal_description prism
_exptl_crystal_F_000 1344
_exptl_crystal_size_max 0.28
_exptl_crystal_size_mid 0.23
_exptl_crystal_size_min 0.16
_refine_diff_density_max 1.760
_refine_diff_density_min -1.548
_refine_diff_density_rms 0.089
_refine_ls_extinction_method none
_refine_ls_goodness_of_fit_ref 1.048
_refine_ls_hydrogen_treatment constr
_refine_ls_matrix_type full
_refine_ls_number_parameters 705
_refine_ls_number_reflns 11670
_refine_ls_number_restraints 110
_refine_ls_restrained_S_all 1.051
_refine_ls_R_factor_all 0.0557
_refine_ls_R_factor_gt 0.0402
_refine_ls_shift/su_max 0.001
_refine_ls_shift/su_mean 0.000
_refine_ls_structure_factor_coef Fsqd
_refine_ls_weighting_details 'w=1/[\s^2^(Fo^2^)+(0.0382P)^2^+4.0417P] where P=(Fo^2^+2Fc^2^)/3'
_refine_ls_weighting_scheme calc
_refine_ls_wR_factor_gt 0.0922
_refine_ls_wR_factor_ref 0.1002
_reflns_Friedel_coverage 0.000
_reflns_number_gt 9066
_reflns_number_total 11670
_reflns_threshold_expression 'I > 2\s(I)'
_cod_data_source_file d2ce00193d2.cif
_cod_data_source_block 4-4THF_aro12thf_0m
_cod_database_code 7244903
_shelx_shelxl_version_number 2014/7
_shelx_space_group_comment
;
The symmetry employed for this shelxl refinement is uniquely defined
by the following loop, which should always be used as a source of
symmetry information in preference to the above space-group names.
They are only intended as comments.
;
_shelx_estimated_absorpt_t_max 0.707
_shelx_estimated_absorpt_t_min 0.561
_olex2_refinement_description
;
1. Fixed Uiso
 At 1.2 times of:
  All C(H) groups, All C(H,H) groups
2. Restrained distances
 O4S-C16S = O4S-C13S
 1.42 with sigma of 0.02
 C14S-C13S = C15S-C14S = C16S-C15S
 1.5 with sigma of 0.02
 C16T-C15T = C15T-C14T = C14T-C13T
 1.5 with sigma of 0.02
 O4T-C13T = O4T-C16T
 1.42 with sigma of 0.02
 O2T-C8T = O2T-C5T
 1.42 with sigma of 0.02
 C6T-C5T = C7T-C6T = C8T-C7T
 1.5 with sigma of 0.02
 O2S-C5S = O2S-C8S
 1.42 with sigma of 0.02
 C6S-C5S = C7S-C6S = C8S-C7S
 1.5 with sigma of 0.02
3. Rigid body (RIGU) restrains
 O4S, C13S, C16S, C14S, H13A, H13B, C15S, H16A, H16B, H15A, H15B
 with sigma for 1-2 distances of 0.004 and sigma for 1-3 distances of 0.004
 O4T, C16T, C13T, H16C, H16D, C15T, C14T, H13C, H13D, H15C, H15D, H14E, H14F
 with sigma for 1-2 distances of 0.004 and sigma for 1-3 distances of 0.004
 C7T, O2T, C8T, C5T, H8TA, H8TB, C6T, H5TA, H5TB, H7TA, H7TB, H6TA, H6TB
 with sigma for 1-2 distances of 0.004 and sigma for 1-3 distances of 0.004
4. Others
 Sof(O4T)=Sof(C16T)=Sof(H16C)=Sof(H16D)=Sof(C14T)=Sof(H14E)=Sof(H14F)=
 Sof(C15T)=Sof(H15C)=Sof(H15D)=Sof(C13T)=Sof(H13C)=Sof(H13D)=1-FVAR(1)
 Sof(O4S)=Sof(C14S)=Sof(H14C)=Sof(H14D)=Sof(C13S)=Sof(H13A)=Sof(H13B)=
 Sof(C15S)=Sof(H15A)=Sof(H15B)=Sof(C16S)=Sof(H16A)=Sof(H16B)=FVAR(1)
 Sof(O2T)=Sof(C6T)=Sof(H6TA)=Sof(H6TB)=Sof(C7T)=Sof(H7TA)=Sof(H7TB)=Sof(C8T)=
 Sof(H8TA)=Sof(H8TB)=Sof(C5T)=Sof(H5TA)=Sof(H5TB)=1-FVAR(2)
 Sof(O2S)=Sof(C6S)=Sof(H6SA)=Sof(H6SB)=Sof(C7S)=Sof(H7SA)=Sof(H7SB)=Sof(C8S)=
 Sof(H8SA)=Sof(H8SB)=Sof(C5S)=Sof(H5SA)=Sof(H5SB)=FVAR(2)
5.a Secondary CH2 refined with riding coordinates:
 C7(H7A,H7B), C21(H21A,H21B), C28(H28A,H28B), C29(H29A,H29B), C32(H32A,H32B),
 C14(H14A,H14B), C38(H38A,H38B), C35(H35A,H35B), C12S(H12A,H12B), C9S(H9SA,
 H9SB), C11S(H11A,H11B), C2S(H2SA,H2SB), C1S(H1SA,H1SB), C4S(H4SA,H4SB),
 C10S(H10A,H10B), C3S(H3SA,H3SB), C14S(H14C,H14D), C13S(H13A,H13B), C15S(H15A,
 H15B), C6S(H6SA,H6SB), C7S(H7SA,H7SB), C16S(H16A,H16B), C8S(H8SA,H8SB),
 C5S(H5SA,H5SB), C16T(H16C,H16D), C14T(H14E,H14F), C15T(H15C,H15D), C13T(H13C,
 H13D), C6T(H6TA,H6TB), C7T(H7TA,H7TB), C8T(H8TA,H8TB), C5T(H5TA,H5TB)
5.b Aromatic/amide H refined with riding coordinates:
 C23(H23), C24(H24), C5(H5), C3(H3), C25(H25), C9(H9), C18(H18), C16(H16),
 C17(H17), C10(H10), C11(H11), C4(H4)
;
_olex2_exptl_crystal_mounting_method cryoloop
_olex2_submission_special_instructions 'No special instructions were received'

loop_
_space_group_symop_operation_xyz
'x, y, z'
'-x, -y, -z'

loop_
_atom_site_label
_atom_site_type_symbol
_atom_site_fract_x
_atom_site_fract_y
_atom_site_fract_z
_atom_site_U_iso_or_equiv
_atom_site_adp_type
_atom_site_occupancy
_atom_site_site_symmetry_order
_atom_site_calc_flag
_atom_site_refinement_flags_posn
_atom_site_refinement_flags_adp
_atom_site_refinement_flags_occupancy
_atom_site_disorder_assembly
_atom_site_disorder_group
I1 I 0.95564(2) 0.48868(2) 0.64451(2) 0.04869(9) Uani 1 1 d . . . . .
I3 I 0.45604(2) 0.76166(2) -0.11056(2) 0.05018(9) Uani 1 1 d . . . . .
I2 I 0.04933(2) 0.70422(3) 0.12262(2) 0.05905(10) Uani 1 1 d . . . . .
I4 I 1.08299(3) 0.98352(3) 0.86888(3) 0.07919(14) Uani 1 1 d . . . . .
O1 O 0.68045(19) 0.60050(18) 0.42338(18) 0.0318(5) Uani 1 1 d . . . . .
O2 O 0.4168(2) 0.72704(18) 0.36958(18) 0.0343(6) Uani 1 1 d . . . . .
O4 O 0.77475(19) 0.91349(19) 0.55225(19) 0.0349(6) Uani 1 1 d . . . . .
O3 O 0.6708(2) 0.7967(2) 0.24437(18) 0.0371(6) Uani 1 1 d . . . . .
O3S O 0.3022(3) 0.7447(3) -0.2742(3) 0.0655(9) Uani 1 1 d . . . . .
C1 C 0.6406(3) 0.6531(3) 0.4984(3) 0.0281(7) Uani 1 1 d . . . . .
O1S O 1.1385(3) 0.5032(3) 0.7921(3) 0.0787(11) Uani 1 1 d . . . . .
C2 C 0.7129(3) 0.7313(3) 0.5802(3) 0.0311(8) Uani 1 1 d . . . . .
C13 C 0.4392(3) 0.6540(3) 0.2950(2) 0.0312(8) Uani 1 1 d . . . . .
C22 C 0.8637(3) 0.8884(3) 0.4247(3) 0.0293(8) Uani 1 1 d . . . . .
C27 C 0.8367(3) 0.8638(3) 0.4981(2) 0.0289(7) Uani 1 1 d . . . . .
C6 C 0.5301(3) 0.6327(3) 0.4874(3) 0.0304(8) Uani 1 1 d . . . . .
C19 C 0.7081(3) 0.9565(3) 0.3775(3) 0.0338(8) Uani 1 1 d . . . . .
C8 C 0.4526(3) 0.5692(3) 0.3035(3) 0.0337(8) Uani 1 1 d . . . . .
C12 C 0.4538(3) 0.6718(3) 0.2149(3) 0.0355(9) Uani 1 1 d . . . . .
C26 C 0.8639(3) 0.7861(3) 0.5135(3) 0.0318(8) Uani 1 1 d . . . . .
C7 C 0.4495(3) 0.5539(3) 0.3948(3) 0.0344(8) Uani 1 1 d . . . . .
H7A H 0.3770 0.5517 0.4032 0.041 Uiso 1 1 calc R . . . .
H7B H 0.4631 0.4897 0.3854 0.041 Uiso 1 1 calc R . . . .
C15 C 0.5242(3) 0.8589(3) 0.2869(3) 0.0362(9) Uani 1 1 d . . . . .
C30 C 0.7681(3) 0.5018(3) 0.4881(3) 0.0375(9) Uani 1 1 d . . . . .
C20 C 0.6344(3) 0.8723(3) 0.3022(3) 0.0326(8) Uani 1 1 d . . . . .
C21 C 0.8277(3) 0.9675(3) 0.4013(3) 0.0355(8) Uani 1 1 d . . . . .
H21A H 0.8519 0.9690 0.3448 0.043 Uiso 1 1 calc R . . . .
H21B H 0.8638 1.0314 0.4580 0.043 Uiso 1 1 calc R . . . .
C23 C 0.9246(3) 0.8367(3) 0.3723(3) 0.0383(9) Uani 1 1 d . . . . .
H23 H 0.9452 0.8532 0.3236 0.046 Uiso 1 1 calc R . . . .
C28 C 0.8314(3) 0.7561(3) 0.5894(3) 0.0343(8) Uani 1 1 d . . . . .
H28A H 0.8577 0.6984 0.5864 0.041 Uiso 1 1 calc R . . . .
H28B H 0.8684 0.8100 0.6551 0.041 Uiso 1 1 calc R . . . .
C24 C 0.9563(3) 0.7613(3) 0.3888(3) 0.0433(10) Uani 1 1 d . . . . .
H24 H 0.9993 0.7273 0.3527 0.052 Uiso 1 1 calc R . . . .
C5 C 0.4951(3) 0.6888(3) 0.5641(3) 0.0389(9) Uani 1 1 d . . . . .
H5 H 0.4210 0.6746 0.5593 0.047 Uiso 1 1 calc R . . . .
C3 C 0.6741(3) 0.7862(3) 0.6547(3) 0.0413(9) Uani 1 1 d . . . . .
H3 H 0.7225 0.8391 0.7115 0.050 Uiso 1 1 calc R . . . .
C29 C 0.6826(3) 0.5039(3) 0.4128(3) 0.0411(9) Uani 1 1 d . . . . .
H29A H 0.6913 0.4663 0.3476 0.049 Uiso 1 1 calc R . . . .
H29B H 0.6130 0.4708 0.4154 0.049 Uiso 1 1 calc R . . . .
C31 C 0.8356(3) 0.4952(3) 0.5466(3) 0.0397(9) Uani 1 1 d . . . . .
C25 C 0.9246(3) 0.7361(3) 0.4587(3) 0.0383(9) Uani 1 1 d . . . . .
H25 H 0.9450 0.6834 0.4692 0.046 Uiso 1 1 calc R . . . .
C33 C 0.2303(3) 0.7110(3) 0.2971(3) 0.0443(10) Uani 1 1 d . . . . .
C9 C 0.4726(3) 0.4977(3) 0.2258(3) 0.0447(10) Uani 1 1 d . . . . .
H9 H 0.4796 0.4382 0.2289 0.054 Uiso 1 1 calc R . . . .
C32 C 0.3090(3) 0.7059(3) 0.3754(3) 0.0431(10) Uani 1 1 d . . . . .
H32A H 0.3056 0.7528 0.4394 0.052 Uiso 1 1 calc R . . . .
H32B H 0.2898 0.6394 0.3726 0.052 Uiso 1 1 calc R . . . .
C18 C 0.6685(3) 1.0302(3) 0.4338(3) 0.0434(10) Uani 1 1 d . . . . .
H18 H 0.7170 1.0884 0.4844 0.052 Uiso 1 1 calc R . . . .
C14 C 0.4445(3) 0.7658(3) 0.2085(3) 0.0412(10) Uani 1 1 d . . . . .
H14A H 0.3718 0.7725 0.2106 0.049 Uiso 1 1 calc R . . . .
H14B H 0.4515 0.7603 0.1439 0.049 Uiso 1 1 calc R . . . .
C34 C 0.1630(3) 0.7107(3) 0.2335(3) 0.0453(10) Uani 1 1 d . . . . .
C16 C 0.4893(3) 0.9354(4) 0.3466(3) 0.0485(11) Uani 1 1 d . . . . .
H16 H 0.4148 0.9280 0.3376 0.058 Uiso 1 1 calc R . . . .
C38 C 0.8306(4) 1.0086(3) 0.6291(3) 0.0455(10) Uani 1 1 d . . . . .
H38A H 0.7783 1.0407 0.6577 0.055 Uiso 1 1 calc R . . . .
H38B H 0.8659 1.0490 0.6008 0.055 Uiso 1 1 calc R . . . .
C39 C 0.9116(4) 1.0053(3) 0.7075(3) 0.0449(10) Uani 1 1 d . . . . .
C36 C 0.6307(4) 0.7962(3) 0.0832(3) 0.0465(10) Uani 1 1 d . . . . .
C35 C 0.7130(3) 0.8137(4) 0.1718(3) 0.0494(11) Uani 1 1 d . . . . .
H35A H 0.7606 0.7706 0.1529 0.059 Uiso 1 1 calc R . . . .
H35B H 0.7568 0.8823 0.2009 0.059 Uiso 1 1 calc R . . . .
C17 C 0.5591(4) 1.0205(3) 0.4174(3) 0.0483(11) Uani 1 1 d . . . . .
H17 H 0.5333 1.0725 0.4551 0.058 Uiso 1 1 calc R . . . .
C37 C 0.5664(4) 0.7822(3) 0.0110(3) 0.0477(10) Uani 1 1 d . . . . .
C10 C 0.4825(3) 0.5113(4) 0.1439(3) 0.0519(11) Uani 1 1 d . . . . .
H10 H 0.4946 0.4609 0.0908 0.062 Uiso 1 1 calc R . . . .
C11 C 0.4747(3) 0.5974(4) 0.1393(3) 0.0487(11) Uani 1 1 d . . . . .
H11 H 0.4838 0.6067 0.0835 0.058 Uiso 1 1 calc R . . . .
C40 C 0.9771(4) 1.0012(3) 0.7698(3) 0.0502(11) Uani 1 1 d . . . . .
C4 C 0.5658(3) 0.7652(3) 0.6480(3) 0.0461(10) Uani 1 1 d . . . . .
H4 H 0.5405 0.8027 0.7001 0.055 Uiso 1 1 calc R . . . .
O2S O -0.1024(13) 0.6991(12) -0.0409(10) 0.135(6) Uani 0.634(13) 1 d D . P A 1
C12S C 0.1986(4) 0.7110(4) -0.2681(4) 0.0692(15) Uani 1 1 d . . . . .
H12A H 0.1940 0.7464 -0.2007 0.083 Uiso 1 1 calc R . . . .
H12B H 0.1831 0.6403 -0.2845 0.083 Uiso 1 1 calc R . . . .
C9S C 0.2983(4) 0.8239(5) -0.3004(5) 0.0735(16) Uani 1 1 d . . . . .
H9SA H 0.3507 0.8301 -0.3371 0.088 Uiso 1 1 calc R . . . .
H9SB H 0.3146 0.8861 -0.2412 0.088 Uiso 1 1 calc R . . . .
C11S C 0.1209(4) 0.7288(4) -0.3378(5) 0.0714(15) Uani 1 1 d . . . . .
H11A H 0.0675 0.7570 -0.3074 0.086 Uiso 1 1 calc R . . . .
H11B H 0.0833 0.6674 -0.3971 0.086 Uiso 1 1 calc R . . . .
C2S C 1.2440(5) 0.4540(5) 0.8940(5) 0.0793(18) Uani 1 1 d . . . . .
H2SA H 1.2000 0.3908 0.8854 0.095 Uiso 1 1 calc R . . . .
H2SB H 1.3201 0.4595 0.9215 0.095 Uiso 1 1 calc R . . . .
O4S O 1.2246(13) 0.983(2) 1.0225(19) 0.127(8) Uani 0.42(2) 1 d D U P B 1
C1S C 1.2261(4) 0.4636(5) 0.7997(4) 0.0760(16) Uani 1 1 d . . . . .
H1SA H 1.2901 0.5074 0.7997 0.091 Uiso 1 1 calc R . . . .
H1SB H 1.2110 0.3989 0.7440 0.091 Uiso 1 1 calc R . . . .
C4S C 1.1325(6) 0.5579(5) 0.8886(4) 0.0848(19) Uani 1 1 d . . . . .
H4SA H 1.0594 0.5381 0.8933 0.102 Uiso 1 1 calc R . . . .
H4SB H 1.1504 0.6287 0.9052 0.102 Uiso 1 1 calc R . . . .
C10S C 0.1885(4) 0.8009(5) -0.3625(6) 0.087(2) Uani 1 1 d . . . . .
H10A H 0.1855 0.7715 -0.4327 0.105 Uiso 1 1 calc R . . . .
H10B H 0.1631 0.8608 -0.3479 0.105 Uiso 1 1 calc R . . . .
C3S C 1.2100(6) 0.5371(6) 0.9565(5) 0.104(3) Uani 1 1 d . . . . .
H3SA H 1.2720 0.5948 0.9956 0.125 Uiso 1 1 calc R . . . .
H3SB H 1.1761 0.5197 1.0017 0.125 Uiso 1 1 calc R . . . .
C14S C 1.3794(19) 0.979(3) 1.097(2) 0.115(10) Uani 0.42(2) 1 d D U P B 1
H14C H 1.4286 1.0441 1.1415 0.138 Uiso 0.42(2) 1 calc R . P B 1
H14D H 1.4228 0.9313 1.0819 0.138 Uiso 0.42(2) 1 calc R . P B 1
C13S C 1.3271(17) 0.982(3) 1.0058(18) 0.104(8) Uani 0.42(2) 1 d D U P B 1
H13A H 1.3606 1.0426 1.0011 0.125 Uiso 0.42(2) 1 calc R U P B 1
H13B H 1.3244 0.9240 0.9471 0.125 Uiso 0.42(2) 1 calc R U P B 1
C15S C 1.3032(14) 0.9513(14) 1.1481(11) 0.071(5) Uani 0.42(2) 1 d D U P B 1
H15A H 1.2992 0.8847 1.1439 0.085 Uiso 0.42(2) 1 calc R U P B 1
H15B H 1.3215 0.9988 1.2175 0.085 Uiso 0.42(2) 1 calc R U P B 1
C6S C -0.1389(8) 0.7395(12) -0.1679(11) 0.093(4) Uani 0.634(13) 1 d D . P A 1
H6SA H -0.1247 0.7106 -0.2323 0.111 Uiso 0.634(13) 1 calc R . P A 1
H6SB H -0.1456 0.8065 -0.1551 0.111 Uiso 0.634(13) 1 calc R . P A 1
C7S C -0.2367(9) 0.6805(17) -0.1690(15) 0.131(8) Uani 0.634(13) 1 d D . P A 1
H7SA H -0.2723 0.6271 -0.2351 0.157 Uiso 0.634(13) 1 calc R . P A 1
H7SB H -0.2865 0.7209 -0.1490 0.157 Uiso 0.634(13) 1 calc R . P A 1
C16S C 1.2044(15) 0.956(3) 1.089(2) 0.118(10) Uani 0.42(2) 1 d D U P B 1
H16A H 1.1522 0.8911 1.0572 0.141 Uiso 0.42(2) 1 calc R U P B 1
H16B H 1.1727 1.0034 1.1317 0.141 Uiso 0.42(2) 1 calc R U P B 1
C8S C -0.2032(9) 0.6406(14) -0.0978(12) 0.127(8) Uani 0.634(13) 1 d D . P A 1
H8SA H -0.2529 0.6433 -0.0571 0.153 Uiso 0.634(13) 1 calc R . P A 1
H8SB H -0.2013 0.5718 -0.1321 0.153 Uiso 0.634(13) 1 calc R . P A 1
C5S C -0.0546(8) 0.7433(11) -0.0941(10) 0.118(6) Uani 0.634(13) 1 d D . P A 1
H5SA H -0.0141 0.8120 -0.0505 0.142 Uiso 0.634(13) 1 calc R . P A 1
H5SB H -0.0052 0.7072 -0.1231 0.142 Uiso 0.634(13) 1 calc R . P A 1
O4T O 1.2378(10) 0.9281(9) 0.9817(8) 0.092(5) Uani 0.58(2) 1 d D U P B 2
C16T C 1.1994(12) 0.8825(16) 1.0352(15) 0.112(6) Uani 0.58(2) 1 d D U P B 2
H16C H 1.1728 0.8109 0.9954 0.135 Uiso 0.58(2) 1 calc R U P B 2
H16D H 1.1406 0.9079 1.0579 0.135 Uiso 0.58(2) 1 calc R U P B 2
C14T C 1.3844(13) 0.9684(12) 1.1181(12) 0.078(4) Uani 0.58(2) 1 d D U P B 2
H14E H 1.4382 0.9321 1.1007 0.093 Uiso 0.58(2) 1 calc R U P B 2
H14F H 1.4159 1.0247 1.1831 0.093 Uiso 0.58(2) 1 calc R U P B 2
C15T C 1.2862(13) 0.905(2) 1.1138(18) 0.144(9) Uani 0.58(2) 1 d D U P B 2
H15C H 1.3011 0.8429 1.1116 0.173 Uiso 0.58(2) 1 calc R U P B 2
H15D H 1.2667 0.9368 1.1750 0.173 Uiso 0.58(2) 1 calc R U P B 2
C13T C 1.3390(11) 0.9989(15) 1.0415(14) 0.099(6) Uani 0.58(2) 1 d D U P B 2
H13C H 1.3282 1.0651 1.0721 0.119 Uiso 0.58(2) 1 calc R U P B 2
H13D H 1.3881 1.0005 1.0008 0.119 Uiso 0.58(2) 1 calc R U P B 2
O2T O -0.109(2) 0.6707(17) -0.0407(14) 0.095(7) Uani 0.366(13) 1 d D U P A 2
C6T C -0.1911(19) 0.6536(14) -0.1951(11) 0.079(6) Uani 0.366(13) 1 d D U P A 2
H6TA H -0.2627 0.6170 -0.2418 0.095 Uiso 0.366(13) 1 calc R U P A 2
H6TB H -0.1403 0.6615 -0.2327 0.095 Uiso 0.366(13) 1 calc R U P A 2
C7T C -0.195(3) 0.7517(16) -0.1241(11) 0.106(9) Uani 0.366(13) 1 d D U P A 2
H7TA H -0.1425 0.8058 -0.1247 0.127 Uiso 0.366(13) 1 calc R U P A 2
H7TB H -0.2670 0.7620 -0.1368 0.127 Uiso 0.366(13) 1 calc R U P A 2
C8T C -0.164(3) 0.7407(19) -0.0328(12) 0.131(11) Uani 0.366(13) 1 d D U P A 2
H8TA H -0.1193 0.8042 0.0200 0.157 Uiso 0.366(13) 1 calc R U P A 2
H8TB H -0.2294 0.7227 -0.0143 0.157 Uiso 0.366(13) 1 calc R U P A 2
C5T C -0.156(2) 0.5998(15) -0.1376(12) 0.112(9) Uani 0.366(13) 1 d D U P A 2
H5TA H -0.2180 0.5512 -0.1410 0.135 Uiso 0.366(13) 1 calc R U P A 2
H5TB H -0.1040 0.5652 -0.1630 0.135 Uiso 0.366(13) 1 calc R U P A 2

loop_
_atom_site_aniso_label
_atom_site_aniso_U_11
_atom_site_aniso_U_22
_atom_site_aniso_U_33
_atom_site_aniso_U_23
_atom_site_aniso_U_13
_atom_site_aniso_U_12
I1 0.04421(16) 0.04747(17) 0.05658(18) 0.02836(14) 0.00328(13) 0.01559(13)
I3 0.05158(18) 0.05833(19) 0.04288(16) 0.02584(14) 0.00763(13) 0.01663(14)
I2 0.04323(17) 0.0868(3) 0.05254(18) 0.03607(17) 0.01075(14) 0.01893(16)
I4 0.0657(2) 0.0990(3) 0.0652(2) 0.0551(2) -0.01116(17) -0.0121(2)
O1 0.0306(13) 0.0350(14) 0.0341(13) 0.0192(11) 0.0085(11) 0.0093(11)
O2 0.0339(14) 0.0362(14) 0.0323(13) 0.0151(12) 0.0069(11) 0.0091(11)
O4 0.0295(13) 0.0402(15) 0.0417(14) 0.0229(12) 0.0124(11) 0.0103(11)
O3 0.0330(14) 0.0455(16) 0.0364(14) 0.0219(13) 0.0071(11) 0.0115(12)
O3S 0.0474(19) 0.089(3) 0.074(2) 0.052(2) 0.0074(17) 0.0220(18)
C1 0.0316(18) 0.0310(18) 0.0317(18) 0.0219(15) 0.0108(15) 0.0109(15)
O1S 0.083(3) 0.094(3) 0.056(2) 0.033(2) -0.0004(19) 0.038(2)
C2 0.0339(19) 0.035(2) 0.0320(18) 0.0231(16) 0.0071(15) 0.0093(16)
C13 0.0186(16) 0.041(2) 0.0283(18) 0.0142(16) 0.0000(13) 0.0011(14)
C22 0.0188(16) 0.0305(18) 0.0348(18) 0.0164(16) 0.0001(14) -0.0007(14)
C27 0.0184(16) 0.0336(19) 0.0307(18) 0.0140(15) 0.0013(13) 0.0025(14)
C6 0.0326(19) 0.0327(19) 0.0343(19) 0.0236(16) 0.0081(15) 0.0082(15)
C19 0.0349(19) 0.037(2) 0.041(2) 0.0283(18) 0.0125(16) 0.0099(16)
C8 0.0229(17) 0.036(2) 0.0358(19) 0.0133(17) 0.0021(15) 0.0023(15)
C12 0.0203(17) 0.054(2) 0.0313(19) 0.0217(18) 0.0028(14) 0.0050(16)
C26 0.0243(17) 0.035(2) 0.0334(19) 0.0181(16) 0.0000(14) 0.0023(15)
C7 0.0291(18) 0.034(2) 0.045(2) 0.0228(17) 0.0093(16) 0.0057(15)
C15 0.0333(19) 0.051(2) 0.040(2) 0.0342(19) 0.0111(16) 0.0144(18)
C30 0.034(2) 0.037(2) 0.047(2) 0.0203(18) 0.0149(18) 0.0111(17)
C20 0.0344(19) 0.042(2) 0.0361(19) 0.0288(17) 0.0131(16) 0.0154(17)
C21 0.034(2) 0.036(2) 0.039(2) 0.0232(17) 0.0064(16) 0.0038(16)
C23 0.0279(19) 0.049(2) 0.040(2) 0.0228(19) 0.0099(16) 0.0062(17)
C28 0.0308(19) 0.035(2) 0.0353(19) 0.0196(17) -0.0003(15) 0.0052(16)
C24 0.036(2) 0.049(3) 0.043(2) 0.016(2) 0.0131(18) 0.0137(19)
C5 0.037(2) 0.046(2) 0.045(2) 0.028(2) 0.0172(18) 0.0133(18)
C3 0.043(2) 0.045(2) 0.034(2) 0.0183(18) 0.0067(17) 0.0076(18)
C29 0.040(2) 0.036(2) 0.045(2) 0.0159(18) 0.0059(18) 0.0127(18)
C31 0.036(2) 0.038(2) 0.049(2) 0.0242(19) 0.0085(18) 0.0102(17)
C25 0.033(2) 0.040(2) 0.045(2) 0.0210(18) 0.0069(17) 0.0142(17)
C33 0.039(2) 0.051(3) 0.054(3) 0.027(2) 0.024(2) 0.017(2)
C9 0.035(2) 0.044(2) 0.045(2) 0.010(2) 0.0080(18) 0.0101(18)
C32 0.044(2) 0.055(3) 0.045(2) 0.027(2) 0.0223(19) 0.023(2)
C18 0.048(2) 0.042(2) 0.049(2) 0.028(2) 0.0142(19) 0.0135(19)
C14 0.0261(19) 0.065(3) 0.040(2) 0.034(2) 0.0048(16) 0.0083(18)
C34 0.033(2) 0.061(3) 0.052(2) 0.031(2) 0.0184(19) 0.014(2)
C16 0.039(2) 0.078(3) 0.061(3) 0.053(3) 0.023(2) 0.030(2)
C38 0.058(3) 0.040(2) 0.045(2) 0.019(2) 0.019(2) 0.021(2)
C39 0.057(3) 0.037(2) 0.039(2) 0.0138(19) 0.018(2) 0.0051(19)
C36 0.047(2) 0.055(3) 0.042(2) 0.023(2) 0.018(2) 0.014(2)
C35 0.039(2) 0.070(3) 0.041(2) 0.024(2) 0.0153(19) 0.015(2)
C17 0.057(3) 0.052(3) 0.056(3) 0.035(2) 0.025(2) 0.027(2)
C37 0.050(3) 0.061(3) 0.041(2) 0.029(2) 0.016(2) 0.016(2)
C10 0.043(2) 0.059(3) 0.041(2) 0.007(2) 0.0127(19) 0.015(2)
C11 0.034(2) 0.078(3) 0.033(2) 0.024(2) 0.0095(17) 0.012(2)
C40 0.059(3) 0.044(3) 0.039(2) 0.018(2) 0.006(2) 0.000(2)
C4 0.050(3) 0.056(3) 0.039(2) 0.022(2) 0.0193(19) 0.019(2)
O2S 0.104(9) 0.186(15) 0.111(8) 0.103(9) -0.038(7) 0.016(9)
C12S 0.050(3) 0.083(4) 0.079(4) 0.054(3) 0.000(3) 0.005(3)
C9S 0.053(3) 0.095(4) 0.092(4) 0.065(4) 0.013(3) 0.016(3)
C11S 0.055(3) 0.084(4) 0.092(4) 0.058(3) 0.016(3) 0.018(3)
C2S 0.056(3) 0.115(5) 0.105(5) 0.077(4) 0.028(3) 0.038(3)
O4S 0.103(8) 0.19(2) 0.132(13) 0.116(15) 0.013(8) 0.056(11)
C1S 0.053(3) 0.094(4) 0.066(3) 0.026(3) 0.003(3) 0.016(3)
C4S 0.099(5) 0.093(5) 0.061(3) 0.030(3) 0.006(3) 0.048(4)
C10S 0.053(3) 0.106(5) 0.130(6) 0.090(5) 0.012(3) 0.014(3)
C3S 0.113(6) 0.144(7) 0.059(4) 0.039(4) 0.007(4) 0.072(5)
C14S 0.088(9) 0.19(3) 0.069(11) 0.064(14) 0.001(7) 0.045(9)
C13S 0.083(10) 0.15(2) 0.066(10) 0.054(12) -0.008(8) 0.024(12)
C15S 0.088(10) 0.072(10) 0.047(7) 0.014(7) 0.009(6) 0.049(8)
C6S 0.081(8) 0.118(11) 0.088(8) 0.060(9) 0.020(7) 0.015(7)
C7S 0.051(7) 0.22(2) 0.158(16) 0.154(17) -0.013(8) -0.006(9)
C16S 0.084(9) 0.19(3) 0.110(13) 0.100(17) 0.016(8) 0.052(10)
C8S 0.059(7) 0.21(2) 0.142(13) 0.141(15) -0.001(7) -0.007(9)
C5S 0.070(7) 0.158(12) 0.154(12) 0.120(11) -0.003(7) 0.010(7)
O4T 0.082(7) 0.094(7) 0.084(6) 0.061(6) -0.025(4) -0.018(5)
C16T 0.111(8) 0.122(12) 0.115(10) 0.089(10) 0.003(7) -0.002(7)
C14T 0.095(7) 0.081(8) 0.049(7) 0.027(6) -0.005(5) 0.034(5)
C15T 0.121(9) 0.193(19) 0.142(13) 0.132(15) -0.010(8) 0.007(9)
C13T 0.075(7) 0.116(10) 0.095(10) 0.078(9) -0.034(6) -0.019(6)
O2T 0.108(14) 0.093(9) 0.064(7) 0.024(7) -0.015(7) 0.044(9)
C6T 0.072(14) 0.092(11) 0.043(6) 0.006(6) -0.009(6) 0.032(11)
C7T 0.14(2) 0.102(11) 0.044(7) 0.005(7) -0.018(9) 0.065(13)
C8T 0.19(2) 0.139(15) 0.042(7) 0.013(7) -0.009(8) 0.109(18)
C5T 0.13(2) 0.112(10) 0.063(8) 0.017(7) -0.010(9) 0.058(11)

loop_
_atom_type_symbol
_atom_type_description
_atom_type_scat_dispersion_real
_atom_type_scat_dispersion_imag
_atom_type_scat_source
C C 0.0033 0.0016 'International Tables Vol C Tables 4.2.6.8 and 6.1.1.4'
H H 0.0000 0.0000 'International Tables Vol C Tables 4.2.6.8 and 6.1.1.4'
I I -0.4742 1.8119 'International Tables Vol C Tables 4.2.6.8 and 6.1.1.4'
O O 0.0106 0.0060 'International Tables Vol C Tables 4.2.6.8 and 6.1.1.4'

loop_
_geom_angle_atom_site_label_1
_geom_angle_atom_site_label_2
_geom_angle_atom_site_label_3
_geom_angle
_geom_angle_site_symmetry_1
_geom_angle_site_symmetry_3
_geom_angle_publ_flag
C1 O1 C29 115.3(3) . . ?
C13 O2 C32 114.9(3) . . ?
C27 O4 C38 115.4(3) . . ?
C20 O3 C35 115.2(3) . . ?
C12S O3S C9S 106.0(4) . . ?
O1 C1 C2 117.5(3) . . ?
O1 C1 C6 120.5(3) . . ?
C2 C1 C6 121.8(3) . . ?
C1S O1S C4S 108.1(4) . . ?
C1 C2 C28 121.7(3) . . ?
C3 C2 C1 118.2(3) . . ?
C3 C2 C28 120.1(3) . . ?
O2 C13 C8 120.3(3) . . ?
O2 C13 C12 117.5(3) . . ?
C8 C13 C12 122.1(4) . . ?
C27 C22 C21 122.6(3) . . ?
C23 C22 C27 117.7(3) . . ?
C23 C22 C21 119.6(3) . . ?
O4 C27 C22 119.7(3) . . ?
C26 C27 O4 118.5(3) . . ?
C26 C27 C22 121.7(3) . . ?
C1 C6 C7 122.4(3) . . ?
C5 C6 C1 117.9(3) . . ?
C5 C6 C7 119.7(3) . . ?
C20 C19 C21 122.4(3) . . ?
C18 C19 C20 117.9(4) . . ?
C18 C19 C21 119.7(4) . . ?
C13 C8 C7 122.7(3) . . ?
C9 C8 C13 117.8(4) . . ?
C9 C8 C7 119.5(4) . . ?
C13 C12 C14 121.8(4) . . ?
C11 C12 C13 117.2(4) . . ?
C11 C12 C14 120.9(4) . . ?
C27 C26 C28 122.2(3) . . ?
C25 C26 C27 118.3(3) . . ?
C25 C26 C28 119.5(3) . . ?
C6 C7 C8 113.7(3) . . ?
C6 C7 H7A 108.8 . . ?
C6 C7 H7B 108.8 . . ?
C8 C7 H7A 108.8 . . ?
C8 C7 H7B 108.8 . . ?
H7A C7 H7B 107.7 . . ?
C20 C15 C14 122.0(4) . . ?
C16 C15 C20 117.4(4) . . ?
C16 C15 C14 120.6(4) . . ?
C31 C30 C29 176.8(4) . . ?
O3 C20 C19 119.6(3) . . ?
O3 C20 C15 118.3(3) . . ?
C15 C20 C19 121.9(4) . . ?
C22 C21 C19 115.4(3) . . ?
C22 C21 H21A 108.4 . . ?
C22 C21 H21B 108.4 . . ?
C19 C21 H21A 108.4 . . ?
C19 C21 H21B 108.4 . . ?
H21A C21 H21B 107.5 . . ?
C22 C23 H23 119.1 . . ?
C22 C23 C24 121.7(4) . . ?
C24 C23 H23 119.1 . . ?
C2 C28 C26 116.5(3) . . ?
C2 C28 H28A 108.2 . . ?
C2 C28 H28B 108.2 . . ?
C26 C28 H28A 108.2 . . ?
C26 C28 H28B 108.2 . . ?
H28A C28 H28B 107.3 . . ?
C23 C24 H24 120.4 . . ?
C23 C24 C25 119.1(4) . . ?
C25 C24 H24 120.4 . . ?
C6 C5 H5 119.3 . . ?
C6 C5 C4 121.5(4) . . ?
C4 C5 H5 119.3 . . ?
C2 C3 H3 119.4 . . ?
C2 C3 C4 121.3(4) . . ?
C4 C3 H3 119.4 . . ?
O1 C29 C30 113.8(3) . . ?
O1 C29 H29A 108.8 . . ?
O1 C29 H29B 108.8 . . ?
C30 C29 H29A 108.8 . . ?
C30 C29 H29B 108.8 . . ?
H29A C29 H29B 107.7 . . ?
C30 C31 I1 177.1(4) . . ?
C26 C25 C24 121.3(4) . . ?
C26 C25 H25 119.3 . . ?
C24 C25 H25 119.3 . . ?
C34 C33 C32 176.4(5) . . ?
C8 C9 H9 119.4 . . ?
C10 C9 C8 121.3(4) . . ?
C10 C9 H9 119.4 . . ?
O2 C32 C33 113.7(3) . . ?
O2 C32 H32A 108.8 . . ?
O2 C32 H32B 108.8 . . ?
C33 C32 H32A 108.8 . . ?
C33 C32 H32B 108.8 . . ?
H32A C32 H32B 107.7 . . ?
C19 C18 H18 119.3 . . ?
C19 C18 C17 121.3(4) . . ?
C17 C18 H18 119.3 . . ?
C12 C14 C15 116.7(3) . . ?
C12 C14 H14A 108.1 . . ?
C12 C14 H14B 108.1 . . ?
C15 C14 H14A 108.1 . . ?
C15 C14 H14B 108.1 . . ?
H14A C14 H14B 107.3 . . ?
C33 C34 I2 177.5(4) . . ?
C15 C16 H16 119.0 . . ?
C17 C16 C15 122.0(4) . . ?
C17 C16 H16 119.0 . . ?
O4 C38 H38A 109.0 . . ?
O4 C38 H38B 109.0 . . ?
O4 C38 C39 113.0(3) . . ?
H38A C38 H38B 107.8 . . ?
C39 C38 H38A 109.0 . . ?
C39 C38 H38B 109.0 . . ?
C40 C39 C38 179.0(5) . . ?
C37 C36 C35 178.5(5) . . ?
O3 C35 C36 113.8(3) . . ?
O3 C35 H35A 108.8 . . ?
O3 C35 H35B 108.8 . . ?
C36 C35 H35A 108.8 . . ?
C36 C35 H35B 108.8 . . ?
H35A C35 H35B 107.7 . . ?
C18 C17 H17 120.4 . . ?
C16 C17 C18 119.3(4) . . ?
C16 C17 H17 120.4 . . ?
C36 C37 I3 178.6(5) . . ?
C9 C10 H10 120.0 . . ?
C11 C10 C9 120.0(4) . . ?
C11 C10 H10 120.0 . . ?
C12 C11 H11 119.3 . . ?
C10 C11 C12 121.4(4) . . ?
C10 C11 H11 119.3 . . ?
C39 C40 I4 175.7(4) . . ?
C5 C4 C3 119.2(4) . . ?
C5 C4 H4 120.4 . . ?
C3 C4 H4 120.4 . . ?
C8S O2S C5S 109.3(10) . . ?
O3S C12S H12A 110.0 . . ?
O3S C12S H12B 110.0 . . ?
O3S C12S C11S 108.3(4) . . ?
H12A C12S H12B 108.4 . . ?
C11S C12S H12A 110.0 . . ?
C11S C12S H12B 110.0 . . ?
O3S C9S H9SA 110.5 . . ?
O3S C9S H9SB 110.5 . . ?
O3S C9S C10S 106.1(4) . . ?
H9SA C9S H9SB 108.7 . . ?
C10S C9S H9SA 110.5 . . ?
C10S C9S H9SB 110.5 . . ?
C12S C11S H11A 111.0 . . ?
C12S C11S H11B 111.0 . . ?
C12S C11S C10S 104.0(4) . . ?
H11A C11S H11B 109.0 . . ?
C10S C11S H11A 111.0 . . ?
C10S C11S H11B 111.0 . . ?
H2SA C2S H2SB 109.2 . . ?
C1S C2S H2SA 111.3 . . ?
C1S C2S H2SB 111.3 . . ?
C3S C2S H2SA 111.3 . . ?
C3S C2S H2SB 111.3 . . ?
C3S C2S C1S 102.5(5) . . ?
C16S O4S C13S 117.3(16) . . ?
O1S C1S C2S 106.6(5) . . ?
O1S C1S H1SA 110.4 . . ?
O1S C1S H1SB 110.4 . . ?
C2S C1S H1SA 110.4 . . ?
C2S C1S H1SB 110.4 . . ?
H1SA C1S H1SB 108.6 . . ?
O1S C4S H4SA 110.3 . . ?
O1S C4S H4SB 110.3 . . ?
O1S C4S C3S 107.2(5) . . ?
H4SA C4S H4SB 108.5 . . ?
C3S C4S H4SA 110.3 . . ?
C3S C4S H4SB 110.3 . . ?
C9S C10S C11S 105.6(5) . . ?
C9S C10S H10A 110.6 . . ?
C9S C10S H10B 110.6 . . ?
C11S C10S H10A 110.6 . . ?
C11S C10S H10B 110.6 . . ?
H10A C10S H10B 108.8 . . ?
C2S C3S C4S 105.7(5) . . ?
C2S C3S H3SA 110.6 . . ?
C2S C3S H3SB 110.6 . . ?
C4S C3S H3SA 110.6 . . ?
C4S C3S H3SB 110.6 . . ?
H3SA C3S H3SB 108.7 . . ?
H14C C14S H14D 107.7 . . ?
C13S C14S H14C 108.8 . . ?
C13S C14S H14D 108.8 . . ?
C13S C14S C15S 113.8(19) . . ?
C15S C14S H14C 108.8 . . ?
C15S C14S H14D 108.8 . . ?
O4S C13S C14S 97.0(18) . . ?
O4S C13S H13A 112.4 . . ?
O4S C13S H13B 112.4 . . ?
C14S C13S H13A 112.4 . . ?
C14S C13S H13B 112.4 . . ?
H13A C13S H13B 109.9 . . ?
C14S C15S H15A 112.0 . . ?
C14S C15S H15B 112.0 . . ?
H15A C15S H15B 109.7 . . ?
C16S C15S C14S 98.8(16) . . ?
C16S C15S H15A 112.0 . . ?
C16S C15S H15B 112.0 . . ?
H6SA C6S H6SB 108.3 . . ?
C7S C6S H6SA 109.9 . . ?
C7S C6S H6SB 109.9 . . ?
C5S C6S H6SA 109.9 . . ?
C5S C6S H6SB 109.9 . . ?
C5S C6S C7S 108.8(9) . . ?
C6S C7S H7SA 110.8 . . ?
C6S C7S H7SB 110.8 . . ?
C6S C7S C8S 104.8(9) . . ?
H7SA C7S H7SB 108.9 . . ?
C8S C7S H7SA 110.8 . . ?
C8S C7S H7SB 110.8 . . ?
O4S C16S C15S 110.2(15) . . ?
O4S C16S H16A 109.6 . . ?
O4S C16S H16B 109.6 . . ?
C15S C16S H16A 109.6 . . ?
C15S C16S H16B 109.6 . . ?
H16A C16S H16B 108.1 . . ?
O2S C8S C7S 105.5(11) . . ?
O2S C8S H8SA 110.6 . . ?
O2S C8S H8SB 110.6 . . ?
C7S C8S H8SA 110.6 . . ?
C7S C8S H8SB 110.6 . . ?
H8SA C8S H8SB 108.8 . . ?
O2S C5S H5SA 110.5 . . ?
O2S C5S H5SB 110.5 . . ?
C6S C5S O2S 106.1(9) . . ?
C6S C5S H5SA 110.5 . . ?
C6S C5S H5SB 110.5 . . ?
H5SA C5S H5SB 108.7 . . ?
C16T O4T C13T 109.1(10) . . ?
O4T C16T H16C 110.8 . . ?
O4T C16T H16D 110.8 . . ?
O4T C16T C15T 104.7(12) . . ?
H16C C16T H16D 108.9 . . ?
C15T C16T H16C 110.8 . . ?
C15T C16T H16D 110.8 . . ?
H14E C14T H14F 109.7 . . ?
C15T C14T H14E 112.0 . . ?
C15T C14T H14F 112.0 . . ?
C15T C14T C13T 98.6(12) . . ?
C13T C14T H14E 112.0 . . ?
C13T C14T H14F 112.0 . . ?
C16T C15T C14T 115.4(14) . . ?
C16T C15T H15C 108.4 . . ?
C16T C15T H15D 108.4 . . ?
C14T C15T H15C 108.4 . . ?
C14T C15T H15D 108.4 . . ?
H15C C15T H15D 107.5 . . ?
O4T C13T C14T 107.3(12) . . ?
O4T C13T H13C 110.3 . . ?
O4T C13T H13D 110.3 . . ?
C14T C13T H13C 110.3 . . ?
C14T C13T H13D 110.3 . . ?
H13C C13T H13D 108.5 . . ?
C8T O2T C5T 103.4(18) . . ?
H6TA C6T H6TB 108.5 . . ?
C7T C6T H6TA 110.2 . . ?
C7T C6T H6TB 110.2 . . ?
C5T C6T H6TA 110.2 . . ?
C5T C6T H6TB 110.2 . . ?
C5T C6T C7T 107.5(15) . . ?
C6T C7T H7TA 111.9 . . ?
C6T C7T H7TB 111.9 . . ?
H7TA C7T H7TB 109.6 . . ?
C8T C7T C6T 99.2(15) . . ?
C8T C7T H7TA 111.9 . . ?
C8T C7T H7TB 111.9 . . ?
O2T C8T C7T 112.5(18) . . ?
O2T C8T H8TA 109.1 . . ?
O2T C8T H8TB 109.1 . . ?
C7T C8T H8TA 109.1 . . ?
C7T C8T H8TB 109.1 . . ?
H8TA C8T H8TB 107.8 . . ?
O2T C5T C6T 106.0(17) . . ?
O2T C5T H5TA 110.5 . . ?
O2T C5T H5TB 110.5 . . ?
C6T C5T H5TA 110.5 . . ?
C6T C5T H5TB 110.5 . . ?
H5TA C5T H5TB 108.7 . . ?

loop_
_geom_bond_atom_site_label_1
_geom_bond_atom_site_label_2
_geom_bond_distance
_geom_bond_site_symmetry_2
_geom_bond_publ_flag
I1 C31 2.010(4) . ?
I3 C37 2.017(4) . ?
I2 C34 2.002(4) . ?
I4 C40 1.994(5) . ?
O1 C1 1.389(4) . ?
O1 C29 1.433(5) . ?
O2 C13 1.387(4) . ?
O2 C32 1.437(5) . ?
O4 C27 1.392(4) . ?
O4 C38 1.435(5) . ?
O3 C20 1.390(5) . ?
O3 C35 1.430(5) . ?
O3S C12S 1.417(6) . ?
O3S C9S 1.423(6) . ?
C1 C2 1.392(5) . ?
C1 C6 1.407(5) . ?
O1S C1S 1.399(7) . ?
O1S C4S 1.427(7) . ?
C2 C28 1.516(5) . ?
C2 C3 1.388(5) . ?
C13 C8 1.390(5) . ?
C13 C12 1.402(5) . ?
C22 C27 1.409(5) . ?
C22 C21 1.511(5) . ?
C22 C23 1.380(5) . ?
C27 C26 1.387(5) . ?
C6 C7 1.517(5) . ?
C6 C5 1.385(5) . ?
C19 C20 1.402(5) . ?
C19 C21 1.520(5) . ?
C19 C18 1.387(6) . ?
C8 C7 1.517(5) . ?
C8 C9 1.387(6) . ?
C12 C14 1.504(6) . ?
C12 C11 1.396(6) . ?
C26 C28 1.517(5) . ?
C26 C25 1.386(5) . ?
C7 H7A 0.9900 . ?
C7 H7B 0.9900 . ?
C15 C20 1.398(5) . ?
C15 C14 1.517(6) . ?
C15 C16 1.398(6) . ?
C30 C29 1.468(5) . ?
C30 C31 1.185(5) . ?
C21 H21A 0.9900 . ?
C21 H21B 0.9900 . ?
C23 H23 0.9500 . ?
C23 C24 1.384(6) . ?
C28 H28A 0.9900 . ?
C28 H28B 0.9900 . ?
C24 H24 0.9500 . ?
C24 C25 1.387(6) . ?
C5 H5 0.9500 . ?
C5 C4 1.389(6) . ?
C3 H3 0.9500 . ?
C3 C4 1.390(6) . ?
C29 H29A 0.9900 . ?
C29 H29B 0.9900 . ?
C25 H25 0.9500 . ?
C33 C32 1.467(6) . ?
C33 C34 1.187(6) . ?
C9 H9 0.9500 . ?
C9 C10 1.380(6) . ?
C32 H32A 0.9900 . ?
C32 H32B 0.9900 . ?
C18 H18 0.9500 . ?
C18 C17 1.393(6) . ?
C14 H14A 0.9900 . ?
C14 H14B 0.9900 . ?
C16 H16 0.9500 . ?
C16 C17 1.368(7) . ?
C38 H38A 0.9900 . ?
C38 H38B 0.9900 . ?
C38 C39 1.473(6) . ?
C39 C40 1.189(6) . ?
C36 C35 1.472(6) . ?
C36 C37 1.181(6) . ?
C35 H35A 0.9900 . ?
C35 H35B 0.9900 . ?
C17 H17 0.9500 . ?
C10 H10 0.9500 . ?
C10 C11 1.367(7) . ?
C11 H11 0.9500 . ?
C4 H4 0.9500 . ?
O2S C8S 1.379(15) . ?
O2S C5S 1.420(16) . ?
C12S H12A 0.9900 . ?
C12S H12B 0.9900 . ?
C12S C11S 1.472(7) . ?
C9S H9SA 0.9900 . ?
C9S H9SB 0.9900 . ?
C9S C10S 1.478(7) . ?
C11S H11A 0.9900 . ?
C11S H11B 0.9900 . ?
C11S C10S 1.514(7) . ?
C2S H2SA 0.9900 . ?
C2S H2SB 0.9900 . ?
C2S C1S 1.491(8) . ?
C2S C3S 1.474(9) . ?
O4S C13S 1.430(17) . ?
O4S C16S 1.295(15) . ?
C1S H1SA 0.9900 . ?
C1S H1SB 0.9900 . ?
C4S H4SA 0.9900 . ?
C4S H4SB 0.9900 . ?
C4S C3S 1.481(8) . ?
C10S H10A 0.9900 . ?
C10S H10B 0.9900 . ?
C3S H3SA 0.9900 . ?
C3S H3SB 0.9900 . ?
C14S H14C 0.9900 . ?
C14S H14D 0.9900 . ?
C14S C13S 1.459(16) . ?
C14S C15S 1.499(17) . ?
C13S H13A 0.9900 . ?
C13S H13B 0.9900 . ?
C15S H15A 0.9900 . ?
C15S H15B 0.9900 . ?
C15S C16S 1.471(15) . ?
C6S H6SA 0.9900 . ?
C6S H6SB 0.9900 . ?
C6S C7S 1.445(13) . ?
C6S C5S 1.405(12) . ?
C7S H7SA 0.9900 . ?
C7S H7SB 0.9900 . ?
C7S C8S 1.477(12) . ?
C16S H16A 0.9900 . ?
C16S H16B 0.9900 . ?
C8S H8SA 0.9900 . ?
C8S H8SB 0.9900 . ?
C5S H5SA 0.9900 . ?
C5S H5SB 0.9900 . ?
O4T C16T 1.381(12) . ?
O4T C13T 1.449(14) . ?
C16T H16C 0.9900 . ?
C16T H16D 0.9900 . ?
C16T C15T 1.384(14) . ?
C14T H14E 0.9900 . ?
C14T H14F 0.9900 . ?
C14T C15T 1.463(15) . ?
C14T C13T 1.486(13) . ?
C15T H15C 0.9900 . ?
C15T H15D 0.9900 . ?
C13T H13C 0.9900 . ?
C13T H13D 0.9900 . ?
O2T C8T 1.375(18) . ?
O2T C5T 1.404(18) . ?
C6T H6TA 0.9900 . ?
C6T H6TB 0.9900 . ?
C6T C7T 1.499(17) . ?
C6T C5T 1.483(17) . ?
C7T H7TA 0.9900 . ?
C7T H7TB 0.9900 . ?
C7T C8T 1.466(17) . ?
C8T H8TA 0.9900 . ?
C8T H8TB 0.9900 . ?
C5T H5TA 0.9900 . ?
C5T H5TB 0.9900 . ?
